data_4080536
loop_
_publ_author_name
'Gerber, Laura C. H.'
'Schrock, Richard R.'
'M\"uller, Peter'

_publ_section_title
;
 Molybdenum and Tungsten Monoalkoxide Pyrrolide (MAP) Alkylidene Complexes
 That Contain a 2,6-Dimesitylphenylimido Ligand
;
_journal_issue 8
_journal_name_full Organometallics
_journal_page_first 2373
_journal_paper_doi 10.1021/om4000693
_journal_volume 32
_journal_year 2013
_chemical_formula_sum 'C51 H53 Cl4 N3 W Zn'
_chemical_formula_weight 1098.98
_chemical_name_systematic
; 
 ? 
;
_space_group_IT_number 2
_symmetry_cell_setting triclinic
_symmetry_space_group_name_Hall '-P 1'
_symmetry_space_group_name_H-M 'P -1'
_atom_sites_solution_hydrogens geom
_atom_sites_solution_primary direct
_atom_sites_solution_secondary difmap
_audit_creation_method SHELXL-97
_cell_angle_alpha 79.475(2)
_cell_angle_beta 83.2370(10)
_cell_angle_gamma 83.253(2)
_cell_formula_units_Z 2
_cell_length_a 9.8830(7)
_cell_length_b 11.6031(8)
_cell_length_c 20.9756(15)
_cell_measurement_reflns_used 9351
_cell_measurement_temperature 100(2)
_cell_measurement_theta_max 30.54
_cell_measurement_theta_min 2.73
_cell_volume 2337.0(3)
_computing_cell_refinement 'SAINT 7.46A (Bruker-AXS, 2011)'
_computing_data_collection 'APEX2 v2011.4.0 (Bruker-AXS, 2011)'
_computing_data_reduction 'SAINT 7.46A (Bruker-AXS, 2011)'
_computing_molecular_graphics 'Bruker SHELXTL'
_computing_publication_material 'Bruker SHELXTL'
_computing_structure_refinement 'SHELXL-97 (Sheldrick, 2008)'
_computing_structure_solution 'SHELXS-97 (Sheldrick, 2008)'
_diffrn_ambient_temperature 100(2)
_diffrn_detector_area_resol_mean 8.3
_diffrn_measured_fraction_theta_full 0.998
_diffrn_measured_fraction_theta_max 0.998
_diffrn_measurement_device_type 'Bruker Smart APEX2 CCD'
_diffrn_measurement_method '\f and \w scans'
_diffrn_radiation_monochromator 'Incoatec I\mS multilayer optics'
_diffrn_radiation_source 'I\mS micro-focus sealed tube'
_diffrn_radiation_type MoK\a
_diffrn_radiation_wavelength 0.71073
_diffrn_reflns_av_R_equivalents 0.0518
_diffrn_reflns_av_sigmaI/netI 0.0320
_diffrn_reflns_limit_h_max 14
_diffrn_reflns_limit_h_min -14
_diffrn_reflns_limit_k_max 16
_diffrn_reflns_limit_k_min -16
_diffrn_reflns_limit_l_max 29
_diffrn_reflns_limit_l_min -29
_diffrn_reflns_number 100713
_diffrn_reflns_theta_full 30.31
_diffrn_reflns_theta_max 30.31
_diffrn_reflns_theta_min 1.79
_exptl_absorpt_coefficient_mu 3.239
_exptl_absorpt_correction_T_max 0.8548
_exptl_absorpt_correction_T_min 0.7377
_exptl_absorpt_correction_type multi-scan
_exptl_absorpt_process_details 'SADABS (Sheldrick, 2009)'
_exptl_crystal_colour orange
_exptl_crystal_density_diffrn 1.562
_exptl_crystal_density_method 'not measured'
_exptl_crystal_description plate
_exptl_crystal_F_000 1104
_exptl_crystal_size_max 0.10
_exptl_crystal_size_mid 0.10
_exptl_crystal_size_min 0.05
_refine_diff_density_max 0.911
_refine_diff_density_min -0.869
_refine_diff_density_rms 0.095
_refine_ls_extinction_method none
_refine_ls_goodness_of_fit_ref 1.039
_refine_ls_hydrogen_treatment mixed
_refine_ls_matrix_type full
_refine_ls_number_parameters 680
_refine_ls_number_reflns 14002
_refine_ls_number_restraints 552
_refine_ls_restrained_S_all 1.028
_refine_ls_R_factor_all 0.0307
_refine_ls_R_factor_gt 0.0261
_refine_ls_shift/su_max 0.002
_refine_ls_shift/su_mean 0.000
_refine_ls_structure_factor_coef Fsqd
_refine_ls_weighting_details 'calc w=1/[\s^2^(Fo^2^)+(0.0277P)^2^+2.0394P] where P=(Fo^2^+2Fc^2^)/3'
_refine_ls_weighting_scheme calc
_refine_ls_wR_factor_gt 0.0630
_refine_ls_wR_factor_ref 0.0644
_reflns_number_gt 12647
_reflns_number_total 14002
_reflns_threshold_expression >2sigma(I)
_cod_data_source_file om4000693_si_001.cif
_cod_data_source_block x12001
_cod_depositor_comments
;
The following automatic conversions were performed:

'_symmetry_cell_setting' value 'Triclinic' changed to 'triclinic'
according to /home/saulius/struct/CIF-dictionaries/cif_core.dic
dictionary named 'cif_core.dic' version 2.4.2 from 2011-04-26.

Automatic conversion script
Id: cif_fix_values 1891 2012-01-12 08:04:46Z andrius 
;
_cod_original_sg_symbol_H-M P-1
_cod_database_code 4080536

loop_
_symmetry_equiv_pos_as_xyz
'x, y, z'
'-x, -y, -z'

loop_
_atom_site_label
_atom_site_type_symbol
_atom_site_fract_x
_atom_site_fract_y
_atom_site_fract_z
_atom_site_U_iso_or_equiv
_atom_site_adp_type
_atom_site_occupancy
_atom_site_symmetry_multiplicity
_atom_site_calc_flag
_atom_site_refinement_flags
_atom_site_disorder_assembly
_atom_site_disorder_group
Cl1 Cl 1.22012(17) 0.31638(13) 0.32044(9) 0.0248(3) Uani 0.6824(14) 1 d PDU A 1
W1 W 1.09410(3) 0.24215(3) 0.251167(15) 0.01191(5) Uani 0.6824(14) 1 d PDU A 1
N2 N 1.0116(4) 0.2147(5) 0.16408(15) 0.0155(8) Uani 0.6824(14) 1 d PDU A 1
C41 C 0.8888(5) 0.1717(5) 0.1677(2) 0.0180(9) Uani 0.6824(14) 1 d PDU A 1
H41 H 0.8338 0.1613 0.2082 0.022 Uiso 0.6824(14) 1 calc PR A 1
C42 C 0.8411(5) 0.1424(5) 0.1133(2) 0.0225(8) Uani 0.6824(14) 1 d PDU A 1
H42 H 0.7538 0.1139 0.1165 0.027 Uiso 0.6824(14) 1 calc PR A 1
C43 C 0.9223(5) 0.1552(5) 0.0549(2) 0.0282(10) Uani 0.6824(14) 1 d PDU A 1
H43 H 0.8915 0.1356 0.0173 0.034 Uiso 0.6824(14) 1 calc PR A 1
C44 C 1.0486(5) 0.1969(6) 0.0512(2) 0.0288(10) Uani 0.6824(14) 1 d PDU A 1
H44 H 1.1060 0.2051 0.0113 0.035 Uiso 0.6824(14) 1 calc PR A 1
C45 C 1.0916(5) 0.2268(6) 0.1067(2) 0.0210(9) Uani 0.6824(14) 1 d PDU A 1
C46 C 1.2234(5) 0.2710(6) 0.1089(2) 0.0245(9) Uani 0.6824(14) 1 d PDU A 1
C47 C 1.3175(5) 0.2916(5) 0.0546(2) 0.0338(10) Uani 0.6824(14) 1 d PDU A 1
H47 H 1.2986 0.2765 0.0137 0.041 Uiso 0.6824(14) 1 calc PR A 1
C48 C 1.4391(5) 0.3343(5) 0.0607(2) 0.0422(12) Uani 0.6824(14) 1 d PDU A 1
H48 H 1.5056 0.3469 0.0242 0.051 Uiso 0.6824(14) 1 calc PR A 1
C49 C 1.4634(5) 0.3583(6) 0.1196(3) 0.0433(12) Uani 0.6824(14) 1 d PDU A 1
H49 H 1.5458 0.3894 0.1241 0.052 Uiso 0.6824(14) 1 calc PR A 1
C50 C 1.3664(5) 0.3369(6) 0.1726(2) 0.0321(11) Uani 0.6824(14) 1 d PDU A 1
H50 H 1.3837 0.3537 0.2134 0.039 Uiso 0.6824(14) 1 calc PR A 1
N3 N 1.2490(4) 0.2931(5) 0.16801(17) 0.0223(8) Uani 0.6824(14) 1 d PDU A 1
Cl1A Cl 1.2052(5) 0.3006(5) 0.3266(3) 0.0616(15) Uani 0.3176(14) 1 d PDU A 2
W1A W 1.08338(10) 0.22943(10) 0.25451(4) 0.0332(2) Uani 0.3176(14) 1 d PDU A 2
N2A N 1.0297(10) 0.2045(12) 0.1599(3) 0.0219(16) Uani 0.3176(14) 1 d PDU A 2
C41A C 0.9074(11) 0.1666(13) 0.1564(5) 0.0225(18) Uani 0.3176(14) 1 d PDU A 2
H41A H 0.8449 0.1538 0.1944 0.027 Uiso 0.3176(14) 1 calc PR A 2
C42A C 0.8724(11) 0.1459(12) 0.0977(5) 0.0266(19) Uani 0.3176(14) 1 d PDU A 2
H42A H 0.7862 0.1194 0.0950 0.032 Uiso 0.3176(14) 1 calc PR A 2
C43A C 0.9633(11) 0.1644(12) 0.0443(5) 0.029(2) Uani 0.3176(14) 1 d PDU A 2
H43A H 0.9424 0.1476 0.0041 0.034 Uiso 0.3176(14) 1 calc PR A 2
C44A C 1.0856(11) 0.2071(13) 0.0476(5) 0.0280(19) Uani 0.3176(14) 1 d PDU A 2
H44A H 1.1473 0.2226 0.0095 0.034 Uiso 0.3176(14) 1 calc PR A 2
C45A C 1.1192(11) 0.2277(14) 0.1067(5) 0.0245(17) Uani 0.3176(14) 1 d PDU A 2
C46A C 1.2428(11) 0.2772(16) 0.1164(5) 0.0317(19) Uani 0.3176(14) 1 d PDU A 2
C47A C 1.3477(11) 0.3038(14) 0.0674(5) 0.037(2) Uani 0.3176(14) 1 d PDU A 2
H47A H 1.3387 0.2940 0.0241 0.045 Uiso 0.3176(14) 1 calc PR A 2
C48A C 1.4641(11) 0.3443(14) 0.0813(5) 0.046(3) Uani 0.3176(14) 1 d PDU A 2
H48A H 1.5376 0.3617 0.0487 0.055 Uiso 0.3176(14) 1 calc PR A 2
C49A C 1.4693(12) 0.3584(15) 0.1445(5) 0.049(3) Uani 0.3176(14) 1 d PDU A 2
H49A H 1.5471 0.3881 0.1558 0.059 Uiso 0.3176(14) 1 calc PR A 2
C50A C 1.3633(11) 0.3304(15) 0.1917(5) 0.039(2) Uani 0.3176(14) 1 d PDU A 2
H50A H 1.3711 0.3405 0.2351 0.047 Uiso 0.3176(14) 1 calc PR A 2
N3A N 1.2479(10) 0.2888(14) 0.1789(4) 0.035(2) Uani 0.3176(14) 1 d PDU A 2
C1 C 1.1350(2) 0.0765(2) 0.27664(11) 0.0255(5) Uani 1 1 d D . .
H1 H 1.2292(19) 0.071(3) 0.2561(14) 0.038 Uiso 1 1 d D . .
C2 C 1.0851(2) -0.0407(2) 0.30671(11) 0.0251(5) Uani 1 1 d . A .
C3 C 1.2087(3) -0.1296(2) 0.32584(14) 0.0354(6) Uani 1 1 d . . .
H3A H 1.2702 -0.1402 0.2867 0.053 Uiso 1 1 calc R A .
H3B H 1.1763 -0.2053 0.3467 0.053 Uiso 1 1 calc R . .
H3C H 1.2582 -0.0995 0.3562 0.053 Uiso 1 1 calc R . .
C4 C 0.9900(3) -0.0252(3) 0.36910(12) 0.0331(6) Uani 1 1 d . . .
H4A H 1.0392 0.0075 0.3985 0.050 Uiso 1 1 calc R A .
H4B H 0.9614 -0.1019 0.3909 0.050 Uiso 1 1 calc R . .
H4C H 0.9091 0.0285 0.3575 0.050 Uiso 1 1 calc R . .
C5 C 1.0137(2) -0.0804(2) 0.25411(12) 0.0263(5) Uani 1 1 d . . .
C6 C 1.0873(3) -0.0936(2) 0.19443(13) 0.0327(5) Uani 1 1 d . A .
H6 H 1.1807 -0.0782 0.1868 0.039 Uiso 1 1 calc R . .
C7 C 1.0258(3) -0.1290(3) 0.14616(14) 0.0399(6) Uani 1 1 d . . .
H7 H 1.0770 -0.1367 0.1056 0.048 Uiso 1 1 calc R A .
C8 C 0.8912(3) -0.1530(2) 0.15645(15) 0.0416(7) Uani 1 1 d . A .
H8 H 0.8504 -0.1793 0.1236 0.050 Uiso 1 1 calc R . .
C9 C 0.8156(3) -0.1387(2) 0.21466(15) 0.0381(6) Uani 1 1 d . . .
H9 H 0.7223 -0.1543 0.2217 0.046 Uiso 1 1 calc R A .
C10 C 0.8761(3) -0.1012(2) 0.26291(13) 0.0320(5) Uani 1 1 d . A .
H10 H 0.8230 -0.0898 0.3024 0.038 Uiso 1 1 calc R . .
N1 N 0.92459(18) 0.27843(16) 0.28364(8) 0.0190(3) Uani 1 1 d . . .
C11 C 0.8010(2) 0.3498(2) 0.28498(10) 0.0192(4) Uani 1 1 d . A .
C12 C 0.6867(2) 0.3127(2) 0.32731(10) 0.0209(4) Uani 1 1 d . . .
C21 C 0.6956(2) 0.2035(2) 0.37719(10) 0.0229(4) Uani 1 1 d . A .
C22 C 0.7648(2) 0.2037(2) 0.43253(11) 0.0281(5) Uani 1 1 d . . .
C27 C 0.8374(3) 0.3071(3) 0.43981(13) 0.0379(6) Uani 1 1 d . A .
H27A H 0.9205 0.3113 0.4093 0.057 Uiso 1 1 calc R . .
H27B H 0.8622 0.2972 0.4845 0.057 Uiso 1 1 calc R . .
H27C H 0.7767 0.3799 0.4304 0.057 Uiso 1 1 calc R . .
C23 C 0.7665(3) 0.1045(3) 0.48092(12) 0.0335(6) Uani 1 1 d . A .
H23 H 0.8125 0.1043 0.5183 0.040 Uiso 1 1 calc R . .
C24 C 0.7042(3) 0.0065(3) 0.47684(12) 0.0357(6) Uani 1 1 d . . .
C28 C 0.7113(4) -0.1016(3) 0.52997(15) 0.0487(8) Uani 1 1 d . A .
H28A H 0.8022 -0.1451 0.5257 0.073 Uiso 1 1 calc R . .
H28B H 0.6415 -0.1523 0.5257 0.073 Uiso 1 1 calc R . .
H28C H 0.6949 -0.0770 0.5727 0.073 Uiso 1 1 calc R . .
C25 C 0.6361(3) 0.0079(2) 0.42198(14) 0.0349(6) Uani 1 1 d . A .
H25 H 0.5924 -0.0592 0.4187 0.042 Uiso 1 1 calc R . .
C26 C 0.6303(2) 0.1055(2) 0.37172(12) 0.0276(5) Uani 1 1 d . . .
C29 C 0.5555(3) 0.1031(2) 0.31319(13) 0.0328(5) Uani 1 1 d . A .
H29A H 0.5446 0.0214 0.3104 0.049 Uiso 1 1 calc R . .
H29B H 0.6083 0.1391 0.2735 0.049 Uiso 1 1 calc R . .
H29C H 0.4651 0.1474 0.3177 0.049 Uiso 1 1 calc R . .
C13 C 0.5632(2) 0.3849(2) 0.32392(11) 0.0256(5) Uani 1 1 d . A .
H13 H 0.4842 0.3605 0.3511 0.031 Uiso 1 1 calc R . .
C14 C 0.5543(2) 0.4918(2) 0.28145(12) 0.0293(5) Uani 1 1 d . . .
H14 H 0.4691 0.5389 0.2793 0.035 Uiso 1 1 calc R A .
C15 C 0.6688(2) 0.5303(2) 0.24201(12) 0.0281(5) Uani 1 1 d . A .
H15 H 0.6622 0.6048 0.2143 0.034 Uiso 1 1 calc R . .
C16 C 0.7935(2) 0.4600(2) 0.24294(10) 0.0215(4) Uani 1 1 d . . .
C31 C 0.9164(2) 0.5019(2) 0.20022(11) 0.0224(4) Uani 1 1 d . A .
C32 C 0.9258(2) 0.5035(2) 0.13268(11) 0.0240(4) Uani 1 1 d . . .
C37 C 0.8125(2) 0.4652(2) 0.10135(11) 0.0273(5) Uani 1 1 d . A .
H37A H 0.7777 0.3951 0.1289 0.041 Uiso 1 1 calc R . .
H37B H 0.8482 0.4466 0.0584 0.041 Uiso 1 1 calc R . .
H37C H 0.7381 0.5289 0.0964 0.041 Uiso 1 1 calc R . .
C33 C 1.0399(3) 0.5443(2) 0.09349(12) 0.0292(5) Uani 1 1 d . A .
H33 H 1.0457 0.5448 0.0479 0.035 Uiso 1 1 calc R . .
C34 C 1.1454(3) 0.5841(2) 0.11884(14) 0.0335(6) Uani 1 1 d . . .
C38 C 1.2661(3) 0.6306(3) 0.07453(17) 0.0476(8) Uani 1 1 d . A .
H38A H 1.2847 0.5880 0.0377 0.071 Uiso 1 1 calc R . .
H38B H 1.3468 0.6191 0.0989 0.071 Uiso 1 1 calc R . .
H38C H 1.2451 0.7147 0.0583 0.071 Uiso 1 1 calc R . .
C35 C 1.1343(3) 0.5849(2) 0.18514(14) 0.0340(6) Uani 1 1 d . A .
H35 H 1.2057 0.6122 0.2032 0.041 Uiso 1 1 calc R . .
C36 C 1.0205(2) 0.5465(2) 0.22632(12) 0.0272(5) Uani 1 1 d . . .
C39 C 1.0045(3) 0.5634(2) 0.29670(13) 0.0349(6) Uani 1 1 d . A .
H39A H 1.0932 0.5766 0.3092 0.052 Uiso 1 1 calc R . .
H39B H 0.9716 0.4928 0.3246 0.052 Uiso 1 1 calc R . .
H39C H 0.9384 0.6317 0.3020 0.052 Uiso 1 1 calc R . .
Zn1 Zn 0.48938(3) 0.06200(2) 0.923344(12) 0.02101(5) Uani 1 1 d . . .
Cl2 Cl 0.33316(6) -0.02790(6) 1.00742(3) 0.02775(12) Uani 1 1 d . . .
Cl3 Cl 0.41909(8) 0.25188(6) 0.89950(3) 0.03757(15) Uani 1 1 d . . .
Cl4 Cl 0.53406(7) -0.03309(6) 0.84023(3) 0.03470(14) Uani 1 1 d . . .
C1S C 0.3881(4) 0.3404(4) 0.55552(19) 0.0601(10) Uani 1 1 d . . .
C2S C 0.4013(5) 0.3938(4) 0.49114(18) 0.0615(10) Uani 1 1 d . . .
H2S H 0.4900 0.4045 0.4694 0.074 Uiso 1 1 calc R . .
C3S C 0.2865(4) 0.4325(4) 0.45731(19) 0.0593(9) Uani 1 1 d . . .
H3S H 0.2977 0.4703 0.4131 0.071 Uiso 1 1 calc R . .
C4S C 0.1590(4) 0.4166(4) 0.4870(2) 0.0636(10) Uani 1 1 d . . .
H4S H 0.0812 0.4425 0.4637 0.076 Uiso 1 1 calc R . .
C5S C 0.1426(4) 0.3622(4) 0.5520(2) 0.0631(10) Uani 1 1 d . . .
H5S H 0.0538 0.3496 0.5731 0.076 Uiso 1 1 calc R . .
C6S C 0.2596(4) 0.3259(4) 0.58638(19) 0.0626(10) Uani 1 1 d . . .
H6S H 0.2489 0.2912 0.6311 0.075 Uiso 1 1 calc R . .
C7S C 0.5092(4) 0.2964(4) 0.5927(2) 0.0641(10) Uani 1 1 d . . .
H7S1 H 0.4778 0.2657 0.6381 0.096 Uiso 1 1 calc R . .
H7S2 H 0.5653 0.3612 0.5915 0.096 Uiso 1 1 calc R . .
H7S3 H 0.5638 0.2334 0.5731 0.096 Uiso 1 1 calc R . .

loop_
_atom_site_aniso_label
_atom_site_aniso_U_11
_atom_site_aniso_U_22
_atom_site_aniso_U_33
_atom_site_aniso_U_23
_atom_site_aniso_U_13
_atom_site_aniso_U_12
Cl1 0.0224(5) 0.0196(4) 0.0363(6) -0.0060(4) -0.0159(4) -0.0026(4)
W1 0.00879(8) 0.01277(8) 0.01414(9) -0.00279(6) -0.00077(6) -0.00054(6)
N2 0.0170(14) 0.0151(17) 0.0134(12) -0.0050(11) 0.0008(10) 0.0043(13)
C41 0.0198(16) 0.0180(18) 0.0175(17) -0.0064(15) -0.0049(13) 0.0016(14)
C42 0.0282(19) 0.0213(17) 0.0186(18) -0.0043(15) -0.0063(14) 0.0004(15)
C43 0.038(2) 0.029(2) 0.0196(18) -0.0057(16) -0.0067(16) -0.0035(19)
C44 0.039(2) 0.029(2) 0.0176(15) -0.0037(15) 0.0018(16) -0.004(2)
C45 0.0218(17) 0.021(2) 0.0185(15) -0.0027(14) 0.0015(12) 0.0022(16)
C46 0.0228(17) 0.023(2) 0.0253(16) -0.0044(16) 0.0075(13) 0.0003(15)
C47 0.030(2) 0.036(2) 0.032(2) -0.0056(18) 0.0117(16) -0.0036(18)
C48 0.030(2) 0.047(3) 0.045(2) -0.003(2) 0.015(2) -0.0097(19)
C49 0.0230(18) 0.054(3) 0.050(3) -0.001(3) 0.009(2) -0.0143(17)
C50 0.0206(17) 0.035(2) 0.039(2) -0.001(2) 0.0034(16) -0.0072(15)
N3 0.0146(13) 0.0224(19) 0.0262(15) -0.0009(14) 0.0072(12) -0.0014(13)
Cl1A 0.0381(19) 0.103(4) 0.056(2) -0.050(2) -0.0259(16) 0.019(2)
W1A 0.0333(4) 0.0383(4) 0.0285(3) -0.0050(2) -0.0157(2) 0.0057(3)
N2A 0.022(3) 0.018(4) 0.024(3) -0.007(3) -0.008(2) 0.015(3)
C41A 0.030(3) 0.020(4) 0.017(3) -0.010(3) 0.002(3) 0.009(3)
C42A 0.034(4) 0.027(4) 0.022(4) -0.011(3) -0.006(3) -0.001(3)
C43A 0.040(5) 0.031(5) 0.015(3) -0.008(3) -0.001(3) 0.002(4)
C44A 0.034(4) 0.027(5) 0.020(3) -0.002(3) -0.002(3) 0.007(3)
C45A 0.029(3) 0.021(4) 0.021(3) -0.005(3) -0.003(2) 0.011(3)
C46A 0.028(3) 0.028(5) 0.037(3) -0.005(4) -0.004(3) 0.007(3)
C47A 0.035(4) 0.044(5) 0.034(4) -0.010(4) -0.003(3) 0.000(4)
C48A 0.033(4) 0.072(6) 0.032(4) -0.010(5) 0.001(4) -0.009(4)
C49A 0.037(4) 0.076(6) 0.036(5) -0.017(5) -0.002(4) -0.005(4)
C50A 0.026(3) 0.054(6) 0.035(4) -0.009(5) -0.003(3) 0.005(3)
N3A 0.034(4) 0.038(5) 0.033(3) -0.006(4) -0.012(3) 0.006(3)
C1 0.0211(10) 0.0289(12) 0.0271(11) -0.0070(9) -0.0064(8) 0.0020(9)
C2 0.0244(10) 0.0239(11) 0.0255(10) -0.0003(9) -0.0050(8) 0.0007(9)
C3 0.0349(13) 0.0305(14) 0.0387(14) -0.0013(11) -0.0104(11) 0.0048(11)
C4 0.0331(12) 0.0367(14) 0.0253(11) 0.0014(10) -0.0019(10) 0.0025(11)
C5 0.0287(11) 0.0195(11) 0.0305(11) -0.0028(9) -0.0059(9) -0.0012(9)
C6 0.0345(13) 0.0269(13) 0.0372(13) -0.0092(10) -0.0023(10) -0.0005(10)
C7 0.0523(17) 0.0315(14) 0.0364(14) -0.0105(11) -0.0068(12) 0.0037(12)
C8 0.0592(18) 0.0251(13) 0.0467(16) -0.0094(12) -0.0278(14) -0.0016(12)
C9 0.0379(14) 0.0268(13) 0.0512(16) 0.0031(12) -0.0190(12) -0.0106(11)
C10 0.0313(12) 0.0299(13) 0.0341(13) 0.0003(10) -0.0074(10) -0.0058(10)
N1 0.0186(8) 0.0227(9) 0.0155(7) -0.0022(7) -0.0029(6) -0.0013(7)
C11 0.0172(9) 0.0247(11) 0.0160(8) -0.0045(8) -0.0046(7) 0.0011(8)
C12 0.0180(9) 0.0297(11) 0.0154(9) -0.0047(8) -0.0021(7) -0.0019(8)
C21 0.0180(9) 0.0314(12) 0.0170(9) -0.0027(8) 0.0023(7) -0.0004(8)
C22 0.0278(11) 0.0368(14) 0.0174(9) -0.0032(9) -0.0004(8) 0.0017(10)
C27 0.0417(14) 0.0504(17) 0.0252(12) -0.0088(11) -0.0108(10) -0.0087(13)
C23 0.0364(13) 0.0393(15) 0.0205(10) -0.0013(10) -0.0011(9) 0.0060(11)
C24 0.0370(13) 0.0351(14) 0.0264(12) 0.0039(10) 0.0061(10) 0.0083(11)
C28 0.0589(19) 0.0372(16) 0.0389(15) 0.0087(13) 0.0057(14) 0.0057(14)
C25 0.0326(13) 0.0267(13) 0.0416(14) -0.0016(11) 0.0069(11) -0.0039(10)
C26 0.0208(10) 0.0310(13) 0.0285(11) -0.0034(9) 0.0026(9) -0.0004(9)
C29 0.0309(12) 0.0320(13) 0.0386(13) -0.0109(11) -0.0043(10) -0.0078(10)
C13 0.0169(9) 0.0378(13) 0.0214(10) -0.0059(9) -0.0002(8) -0.0001(9)
C14 0.0212(10) 0.0375(14) 0.0271(11) -0.0061(10) -0.0038(9) 0.0083(9)
C15 0.0268(11) 0.0291(12) 0.0254(11) -0.0009(9) -0.0037(9) 0.0052(9)
C16 0.0209(9) 0.0234(11) 0.0200(9) -0.0041(8) -0.0027(8) -0.0002(8)
C31 0.0212(10) 0.0194(10) 0.0258(10) -0.0021(8) -0.0029(8) -0.0011(8)
C32 0.0236(10) 0.0196(10) 0.0265(10) -0.0001(8) 0.0003(8) -0.0019(8)
C37 0.0283(11) 0.0300(12) 0.0231(10) -0.0045(9) -0.0017(9) -0.0017(9)
C33 0.0292(11) 0.0257(12) 0.0292(11) 0.0012(9) 0.0025(9) -0.0032(9)
C34 0.0265(11) 0.0250(12) 0.0440(14) 0.0051(11) 0.0016(10) -0.0046(9)
C38 0.0334(14) 0.0423(17) 0.0608(19) 0.0076(14) 0.0054(13) -0.0142(12)
C35 0.0274(11) 0.0222(12) 0.0523(16) 0.0000(11) -0.0103(11) -0.0064(9)
C36 0.0291(11) 0.0174(11) 0.0358(12) -0.0033(9) -0.0082(9) -0.0025(9)
C39 0.0395(14) 0.0302(13) 0.0383(14) -0.0102(11) -0.0142(11) 0.0009(11)
Zn1 0.02410(12) 0.02026(12) 0.01870(11) -0.00281(9) -0.00549(9) 0.00025(9)
Cl2 0.0212(2) 0.0375(3) 0.0243(2) 0.0000(2) -0.00637(19) -0.0060(2)
Cl3 0.0569(4) 0.0205(3) 0.0372(3) -0.0032(2) -0.0224(3) 0.0038(3)
Cl4 0.0357(3) 0.0419(4) 0.0290(3) -0.0172(3) -0.0056(2) 0.0052(3)
C1S 0.072(2) 0.054(2) 0.058(2) -0.0189(17) 0.0005(18) -0.0109(18)
C2S 0.072(2) 0.066(2) 0.0486(19) -0.0139(18) 0.0003(18) -0.014(2)
C3S 0.066(2) 0.063(2) 0.053(2) -0.0191(17) 0.0024(17) -0.0173(19)
C4S 0.068(2) 0.061(2) 0.065(2) -0.0229(19) -0.0061(19) -0.001(2)
C5S 0.058(2) 0.068(3) 0.064(2) -0.015(2) 0.0022(18) -0.0082(19)
C6S 0.066(2) 0.067(3) 0.053(2) -0.0122(18) 0.0042(18) -0.008(2)
C7S 0.069(2) 0.054(2) 0.075(3) -0.0163(19) -0.031(2) 0.0028(19)

loop_
_atom_type_symbol
_atom_type_description
_atom_type_scat_dispersion_real
_atom_type_scat_dispersion_imag
_atom_type_scat_source
C C 0.0033 0.0016 'International Tables Vol C Tables 4.2.6.8 and 6.1.1.4'
H H 0.0000 0.0000 'International Tables Vol C Tables 4.2.6.8 and 6.1.1.4'
N N 0.0061 0.0033 'International Tables Vol C Tables 4.2.6.8 and 6.1.1.4'
Cl Cl 0.1484 0.1585 'International Tables Vol C Tables 4.2.6.8 and 6.1.1.4'
Zn Zn 0.2839 1.4301 'International Tables Vol C Tables 4.2.6.8 and 6.1.1.4'
W W -0.8490 6.8722 'International Tables Vol C Tables 4.2.6.8 and 6.1.1.4'

loop_
_geom_angle_atom_site_label_1
_geom_angle_atom_site_label_2
_geom_angle_atom_site_label_3
_geom_angle
_geom_angle_site_symmetry_1
_geom_angle_site_symmetry_3
N1 W1 C1 107.18(9) . .
N1 W1 N2 88.13(12) . .
C1 W1 N2 90.72(16) . .
N1 W1 N3 143.08(16) . .
C1 W1 N3 104.82(17) . .
N2 W1 N3 73.44(14) . .
N1 W1 Cl1 101.24(7) . .
C1 W1 Cl1 101.51(8) . .
N2 W1 Cl1 161.48(12) . .
N3 W1 Cl1 89.87(12) . .
C45 N2 C41 119.3(3) . .
C45 N2 W1 119.2(3) . .
C41 N2 W1 121.1(3) . .
N2 C41 C42 121.6(4) . .
N2 C41 H41 119.2 . .
C42 C41 H41 119.2 . .
C43 C42 C41 119.1(4) . .
C43 C42 H42 120.5 . .
C41 C42 H42 120.5 . .
C42 C43 C44 119.6(4) . .
C42 C43 H43 120.2 . .
C44 C43 H43 120.2 . .
C43 C44 C45 119.4(4) . .
C43 C44 H44 120.3 . .
C45 C44 H44 120.3 . .
N2 C45 C44 121.0(4) . .
N2 C45 C46 114.6(4) . .
C44 C45 C46 124.4(4) . .
N3 C46 C47 121.0(4) . .
N3 C46 C45 116.1(3) . .
C47 C46 C45 122.9(4) . .
C48 C47 C46 119.3(4) . .
C48 C47 H47 120.4 . .
C46 C47 H47 120.4 . .
C49 C48 C47 119.6(4) . .
C49 C48 H48 120.2 . .
C47 C48 H48 120.2 . .
C48 C49 C50 119.3(4) . .
C48 C49 H49 120.3 . .
C50 C49 H49 120.3 . .
N3 C50 C49 121.9(5) . .
N3 C50 H50 119.1 . .
C49 C50 H50 119.1 . .
C50 N3 C46 118.9(3) . .
C50 N3 W1 125.0(3) . .
C46 N3 W1 116.0(3) . .
N1 W1A C1 116.98(12) . .
N1 W1A N2A 96.8(3) . .
C1 W1A N2A 91.7(4) . .
N1 W1A N3A 139.2(4) . .
C1 W1A N3A 102.6(5) . .
N2A W1A N3A 71.4(4) . .
N1 W1A Cl1A 97.40(15) . .
C1 W1A Cl1A 98.45(16) . .
N2A W1A Cl1A 156.5(3) . .
N3A W1A Cl1A 85.6(3) . .
C45A N2A C41A 121.7(7) . .
C45A N2A W1A 119.3(6) . .
C41A N2A W1A 119.0(6) . .
N2A C41A C42A 120.4(9) . .
N2A C41A H41A 119.8 . .
C42A C41A H41A 119.8 . .
C43A C42A C41A 118.7(9) . .
C43A C42A H42A 120.7 . .
C41A C42A H42A 120.7 . .
C42A C43A C44A 120.6(9) . .
C42A C43A H43A 119.7 . .
C44A C43A H43A 119.7 . .
C43A C44A C45A 120.0(9) . .
C43A C44A H44A 120.0 . .
C45A C44A H44A 120.0 . .
N2A C45A C44A 118.5(8) . .
N2A C45A C46A 116.0(8) . .
C44A C45A C46A 125.5(8) . .
N3A C46A C47A 123.4(9) . .
N3A C46A C45A 112.8(8) . .
C47A C46A C45A 123.8(9) . .
C48A C47A C46A 120.2(9) . .
C48A C47A H47A 119.9 . .
C46A C47A H47A 119.9 . .
C49A C48A C47A 116.9(10) . .
C49A C48A H48A 121.6 . .
C47A C48A H48A 121.6 . .
C48A C49A C50A 121.1(11) . .
C48A C49A H49A 119.4 . .
C50A C49A H49A 119.4 . .
N3A C50A C49A 122.7(10) . .
N3A C50A H50A 118.6 . .
C49A C50A H50A 118.6 . .
C46A N3A C50A 115.7(7) . .
C46A N3A W1A 120.3(7) . .
C50A N3A W1A 123.8(7) . .
C2 C1 W1A 144.07(18) . .
C2 C1 W1 148.42(17) . .
W1A C1 W1 4.38(4) . .
C2 C1 H1 114.0(18) . .
W1A C1 H1 101.5(18) . .
W1 C1 H1 97.3(18) . .
C1 C2 C5 106.30(19) . .
C1 C2 C4 108.5(2) . .
C5 C2 C4 113.8(2) . .
C1 C2 C3 109.3(2) . .
C5 C2 C3 110.4(2) . .
C4 C2 C3 108.5(2) . .
C2 C3 H3A 109.5 . .
C2 C3 H3B 109.5 . .
H3A C3 H3B 109.5 . .
C2 C3 H3C 109.5 . .
H3A C3 H3C 109.5 . .
H3B C3 H3C 109.5 . .
C2 C4 H4A 109.5 . .
C2 C4 H4B 109.5 . .
H4A C4 H4B 109.5 . .
C2 C4 H4C 109.5 . .
H4A C4 H4C 109.5 . .
H4B C4 H4C 109.5 . .
C10 C5 C6 118.0(2) . .
C10 C5 C2 122.5(2) . .
C6 C5 C2 119.5(2) . .
C7 C6 C5 120.8(3) . .
C7 C6 H6 119.6 . .
C5 C6 H6 119.6 . .
C8 C7 C6 120.5(3) . .
C8 C7 H7 119.7 . .
C6 C7 H7 119.7 . .
C7 C8 C9 119.8(3) . .
C7 C8 H8 120.1 . .
C9 C8 H8 120.1 . .
C8 C9 C10 119.9(3) . .
C8 C9 H9 120.1 . .
C10 C9 H9 120.1 . .
C9 C10 C5 121.0(3) . .
C9 C10 H10 119.5 . .
C5 C10 H10 119.5 . .
C11 N1 W1A 157.48(16) . .
C11 N1 W1 153.03(15) . .
W1A N1 W1 5.76(5) . .
N1 C11 C12 120.67(19) . .
N1 C11 C16 118.26(19) . .
C12 C11 C16 121.07(19) . .
C13 C12 C11 118.1(2) . .
C13 C12 C21 119.56(19) . .
C11 C12 C21 122.24(19) . .
C26 C21 C22 120.5(2) . .
C26 C21 C12 121.1(2) . .
C22 C21 C12 118.2(2) . .
C23 C22 C21 118.4(3) . .
C23 C22 C27 119.5(2) . .
C21 C22 C27 122.1(2) . .
C22 C27 H27A 109.5 . .
C22 C27 H27B 109.5 . .
H27A C27 H27B 109.5 . .
C22 C27 H27C 109.5 . .
H27A C27 H27C 109.5 . .
H27B C27 H27C 109.5 . .
C24 C23 C22 122.5(3) . .
C24 C23 H23 118.8 . .
C22 C23 H23 118.8 . .
C23 C24 C25 118.4(2) . .
C23 C24 C28 121.0(3) . .
C25 C24 C28 120.7(3) . .
C24 C28 H28A 109.5 . .
C24 C28 H28B 109.5 . .
H28A C28 H28B 109.5 . .
C24 C28 H28C 109.5 . .
H28A C28 H28C 109.5 . .
H28B C28 H28C 109.5 . .
C24 C25 C26 121.8(3) . .
C24 C25 H25 119.1 . .
C26 C25 H25 119.1 . .
C21 C26 C25 118.4(2) . .
C21 C26 C29 121.6(2) . .
C25 C26 C29 120.0(2) . .
C26 C29 H29A 109.5 . .
C26 C29 H29B 109.5 . .
H29A C29 H29B 109.5 . .
C26 C29 H29C 109.5 . .
H29A C29 H29C 109.5 . .
H29B C29 H29C 109.5 . .
C14 C13 C12 121.0(2) . .
C14 C13 H13 119.5 . .
C12 C13 H13 119.5 . .
C13 C14 C15 120.6(2) . .
C13 C14 H14 119.7 . .
C15 C14 H14 119.7 . .
C14 C15 C16 120.3(2) . .
C14 C15 H15 119.8 . .
C16 C15 H15 119.8 . .
C15 C16 C11 118.8(2) . .
C15 C16 C31 120.0(2) . .
C11 C16 C31 121.16(19) . .
C32 C31 C36 119.0(2) . .
C32 C31 C16 120.2(2) . .
C36 C31 C16 120.7(2) . .
C33 C32 C31 119.5(2) . .
C33 C32 C37 119.2(2) . .
C31 C32 C37 121.3(2) . .
C32 C37 H37A 109.5 . .
C32 C37 H37B 109.5 . .
H37A C37 H37B 109.5 . .
C32 C37 H37C 109.5 . .
H37A C37 H37C 109.5 . .
H37B C37 H37C 109.5 . .
C34 C33 C32 122.1(2) . .
C34 C33 H33 119.0 . .
C32 C33 H33 119.0 . .
C35 C34 C33 118.2(2) . .
C35 C34 C38 121.2(3) . .
C33 C34 C38 120.5(3) . .
C34 C38 H38A 109.5 . .
C34 C38 H38B 109.5 . .
H38A C38 H38B 109.5 . .
C34 C38 H38C 109.5 . .
H38A C38 H38C 109.5 . .
H38B C38 H38C 109.5 . .
C34 C35 C36 121.8(2) . .
C34 C35 H35 119.1 . .
C36 C35 H35 119.1 . .
C35 C36 C31 119.4(2) . .
C35 C36 C39 119.7(2) . .
C31 C36 C39 120.7(2) . .
C36 C39 H39A 109.5 . .
C36 C39 H39B 109.5 . .
H39A C39 H39B 109.5 . .
C36 C39 H39C 109.5 . .
H39A C39 H39C 109.5 . .
H39B C39 H39C 109.5 . .
Cl4 Zn1 Cl3 116.07(3) . .
Cl4 Zn1 Cl2 112.85(3) . 2_657
Cl3 Zn1 Cl2 111.69(3) . 2_657
Cl4 Zn1 Cl2 113.32(3) . .
Cl3 Zn1 Cl2 108.50(3) . .
Cl2 Zn1 Cl2 91.85(2) 2_657 .
Zn1 Cl2 Zn1 88.15(2) 2_657 .
C6S C1S C2S 118.9(4) . .
C6S C1S C7S 118.8(4) . .
C2S C1S C7S 122.3(4) . .
C1S C2S C3S 121.1(4) . .
C1S C2S H2S 119.4 . .
C3S C2S H2S 119.4 . .
C4S C3S C2S 120.5(4) . .
C4S C3S H3S 119.8 . .
C2S C3S H3S 119.8 . .
C3S C4S C5S 119.7(4) . .
C3S C4S H4S 120.2 . .
C5S C4S H4S 120.2 . .
C4S C5S C6S 119.4(4) . .
C4S C5S H5S 120.3 . .
C6S C5S H5S 120.3 . .
C1S C6S C5S 120.4(4) . .
C1S C6S H6S 119.8 . .
C5S C6S H6S 119.8 . .
C1S C7S H7S1 109.5 . .
C1S C7S H7S2 109.5 . .
H7S1 C7S H7S2 109.5 . .
C1S C7S H7S3 109.5 . .
H7S1 C7S H7S3 109.5 . .
H7S2 C7S H7S3 109.5 . .

loop_
_geom_bond_atom_site_label_1
_geom_bond_atom_site_label_2
_geom_bond_distance
_geom_bond_site_symmetry_2
Cl1 W1 2.3536(18) .
W1 N1 1.7658(17) .
W1 C1 1.907(2) .
W1 N2 2.174(3) .
W1 N3 2.223(3) .
N2 C45 1.354(5) .
N2 C41 1.354(5) .
C41 C42 1.395(5) .
C41 H41 0.9500 .
C42 C43 1.378(5) .
C42 H42 0.9500 .
C43 C44 1.380(6) .
C43 H43 0.9500 .
C44 C45 1.398(6) .
C44 H44 0.9500 .
C45 C46 1.463(5) .
C46 N3 1.369(5) .
C46 C47 1.386(5) .
C47 C48 1.380(6) .
C47 H47 0.9500 .
C48 C49 1.369(7) .
C48 H48 0.9500 .
C49 C50 1.386(6) .
C49 H49 0.9500 .
C50 N3 1.340(5) .
C50 H50 0.9500 .
Cl1A W1A 2.352(5) .
W1A N1 1.6884(19) .
W1A C1 1.780(3) .
W1A N2A 2.191(6) .
W1A N3A 2.212(6) .
N2A C45A 1.345(10) .
N2A C41A 1.348(11) .
C41A C42A 1.387(11) .
C41A H41A 0.9500 .
C42A C43A 1.352(10) .
C42A H42A 0.9500 .
C43A C44A 1.373(11) .
C43A H43A 0.9500 .
C44A C45A 1.389(11) .
C44A H44A 0.9500 .
C45A C46A 1.459(11) .
C46A N3A 1.349(10) .
C46A C47A 1.392(11) .
C47A C48A 1.373(11) .
C47A H47A 0.9500 .
C48A C49A 1.372(11) .
C48A H48A 0.9500 .
C49A C50A 1.380(11) .
C49A H49A 0.9500 .
C50A N3A 1.362(11) .
C50A H50A 0.9500 .
C1 C2 1.503(3) .
C1 H1 0.978(17) .
C2 C5 1.540(3) .
C2 C4 1.544(3) .
C2 C3 1.545(3) .
C3 H3A 0.9800 .
C3 H3B 0.9800 .
C3 H3C 0.9800 .
C4 H4A 0.9800 .
C4 H4B 0.9800 .
C4 H4C 0.9800 .
C5 C10 1.394(3) .
C5 C6 1.396(3) .
C6 C7 1.385(4) .
C6 H6 0.9500 .
C7 C8 1.375(5) .
C7 H7 0.9500 .
C8 C9 1.381(4) .
C8 H8 0.9500 .
C9 C10 1.391(4) .
C9 H9 0.9500 .
C10 H10 0.9500 .
N1 C11 1.393(3) .
C11 C12 1.410(3) .
C11 C16 1.414(3) .
C12 C13 1.398(3) .
C12 C21 1.490(3) .
C21 C26 1.400(4) .
C21 C22 1.416(3) .
C22 C23 1.389(4) .
C22 C27 1.507(4) .
C27 H27A 0.9800 .
C27 H27B 0.9800 .
C27 H27C 0.9800 .
C23 C24 1.376(4) .
C23 H23 0.9500 .
C24 C25 1.397(4) .
C24 C28 1.519(4) .
C28 H28A 0.9800 .
C28 H28B 0.9800 .
C28 H28C 0.9800 .
C25 C26 1.400(4) .
C25 H25 0.9500 .
C26 C29 1.512(4) .
C29 H29A 0.9800 .
C29 H29B 0.9800 .
C29 H29C 0.9800 .
C13 C14 1.388(4) .
C13 H13 0.9500 .
C14 C15 1.389(3) .
C14 H14 0.9500 .
C15 C16 1.396(3) .
C15 H15 0.9500 .
C16 C31 1.495(3) .
C31 C32 1.406(3) .
C31 C36 1.410(3) .
C32 C33 1.392(3) .
C32 C37 1.510(3) .
C37 H37A 0.9800 .
C37 H37B 0.9800 .
C37 H37C 0.9800 .
C33 C34 1.384(4) .
C33 H33 0.9500 .
C34 C35 1.384(4) .
C34 C38 1.511(4) .
C38 H38A 0.9800 .
C38 H38B 0.9800 .
C38 H38C 0.9800 .
C35 C36 1.399(4) .
C35 H35 0.9500 .
C36 C39 1.512(4) .
C39 H39A 0.9800 .
C39 H39B 0.9800 .
C39 H39C 0.9800 .
Zn1 Cl4 2.2043(6) .
Zn1 Cl3 2.2150(7) .
Zn1 Cl2 2.3597(6) 2_657
Zn1 Cl2 2.3764(6) .
Cl2 Zn1 2.3597(6) 2_657
C1S C6S 1.370(5) .
C1S C2S 1.377(5) .
C1S C7S 1.494(6) .
C2S C3S 1.395(6) .
C2S H2S 0.9500 .
C3S C4S 1.355(6) .
C3S H3S 0.9500 .
C4S C5S 1.393(6) .
C4S H4S 0.9500 .
C5S C6S 1.416(6) .
C5S H5S 0.9500 .
C6S H6S 0.9500 .
C7S H7S1 0.9800 .
C7S H7S2 0.9800 .
C7S H7S3 0.9800 .
